data_4026011
loop_
_publ_author_name
'Claudia J. Exner'
'Sylvain Laclef'
'Florent Poli'
'Maris Turks'
'Pierre Vogel'

_publ_section_title
;
 Total Asymmetric Syntheses of \b-Hydroxy-\d-lactones via Umpolung with
 Sulfur Dioxide
;
_journal_name_full 'Journal of Organic Chemistry'
_journal_page_first 840
_journal_page_last 845
_journal_paper_doi 10.1021/jo102035d
_journal_volume 76
_journal_year 2011
_chemical_absolute_configuration syn
_chemical_formula_moiety 'C15 H28 O3'
_chemical_formula_sum 'C15 H28 O3'
_chemical_formula_weight 256.37
_chemical_name_systematic
; 
 ? 
;
_space_group_IT_number 19
_symmetry_cell_setting orthorhombic
_symmetry_space_group_name_Hall 'P 2ac 2ab'
_symmetry_space_group_name_H-M 'P 21 21 21'
_atom_sites_solution_hydrogens geom
_atom_sites_solution_primary direct
_atom_sites_solution_secondary difmap
_audit_creation_method SHELXL-97
_cell_angle_alpha 90.00
_cell_angle_beta 90.00
_cell_angle_gamma 90.00
_cell_formula_units_Z 4
_cell_length_a 7.8612(10)
_cell_length_b 11.9639(9)
_cell_length_c 16.3656(12)
_cell_measurement_reflns_used 133
_cell_measurement_temperature 100(2)
_cell_measurement_theta_max 21.356
_cell_measurement_theta_min 3.987
_cell_volume 1539.2(3)
_computing_cell_refinement 'Dirax/lsq (Duisenberg & Schreurs, 1989-2000)'
_computing_data_collection 'Collect (Bruker AXS BV, 1997-2004)'
_computing_data_reduction 'EvalCCD (Duisenberg & Schreurs, 1990-2000)'
_computing_molecular_graphics 'Bruker SHELXTL'
_computing_publication_material 'Bruker SHELXTL'
_computing_structure_refinement 'SHELXL-97 (Sheldrick, 1997)'
_computing_structure_solution 'SHELXS-97 (Sheldrick, 1990)'
_diffrn_ambient_temperature 100(2)
_diffrn_measured_fraction_theta_full 0.997
_diffrn_measured_fraction_theta_max 0.997
_diffrn_measurement_device_type 'Bruker APEX II CCD'
_diffrn_measurement_method 'phi and omega scans'
_diffrn_radiation_monochromator graphite
_diffrn_radiation_source 'fine-focus sealed tube'
_diffrn_radiation_type MoK\a
_diffrn_radiation_wavelength 0.71073
_diffrn_reflns_av_R_equivalents 0.0571
_diffrn_reflns_av_sigmaI/netI 0.0348
_diffrn_reflns_limit_h_max 10
_diffrn_reflns_limit_h_min -10
_diffrn_reflns_limit_k_max 15
_diffrn_reflns_limit_k_min -15
_diffrn_reflns_limit_l_max 21
_diffrn_reflns_limit_l_min -21
_diffrn_reflns_number 33512
_diffrn_reflns_theta_full 27.51
_diffrn_reflns_theta_max 27.51
_diffrn_reflns_theta_min 3.34
_exptl_absorpt_coefficient_mu 0.075
_exptl_absorpt_correction_T_max 1.0000
_exptl_absorpt_correction_T_min 0.9021
_exptl_absorpt_correction_type multi-scan
_exptl_absorpt_process_details 'SADABS, Bruker AXS, 2008'
_exptl_crystal_colour colourless
_exptl_crystal_density_diffrn 1.106
_exptl_crystal_description prismatic
_exptl_crystal_F_000 568
_exptl_crystal_size_max 0.51
_exptl_crystal_size_mid 0.46
_exptl_crystal_size_min 0.36
_refine_diff_density_max 0.271
_refine_diff_density_min -0.230
_refine_diff_density_rms 0.054
_refine_ls_abs_structure_details 'Flack H D (1983), Acta Cryst. A39, 876-881'
_refine_ls_abs_structure_Flack -0.6(10)
_refine_ls_extinction_coef 0.017(2)
_refine_ls_extinction_expression Fc^*^=kFc[1+0.001xFc^2^\l^3^/sin(2\q)]^-1/4^
_refine_ls_extinction_method SHELXL
_refine_ls_goodness_of_fit_ref 1.151
_refine_ls_hydrogen_treatment refall
_refine_ls_matrix_type full
_refine_ls_number_parameters 276
_refine_ls_number_reflns 3540
_refine_ls_number_restraints 0
_refine_ls_restrained_S_all 1.151
_refine_ls_R_factor_all 0.0573
_refine_ls_R_factor_gt 0.0423
_refine_ls_shift/su_max 0.000
_refine_ls_shift/su_mean 0.000
_refine_ls_structure_factor_coef Fsqd
_refine_ls_weighting_details 'calc w=1/[\s^2^(Fo^2^)+(0.0366P)^2^+0.3682P] where P=(Fo^2^+2Fc^2^)/3'
_refine_ls_weighting_scheme calc
_refine_ls_wR_factor_gt 0.0862
_refine_ls_wR_factor_ref 0.0941
_reflns_number_gt 2991
_reflns_number_total 3540
_reflns_threshold_expression >2sigma(I)
_cod_data_source_file jo102035d_si_004.cif
_cod_data_source_block syd20
_cod_database_code 4026011

loop_
_symmetry_equiv_pos_as_xyz
'x, y, z'
'-x+1/2, -y, z+1/2'
'-x, y+1/2, -z+1/2'
'x+1/2, -y+1/2, -z'

loop_
_atom_site_label
_atom_site_type_symbol
_atom_site_fract_x
_atom_site_fract_y
_atom_site_fract_z
_atom_site_U_iso_or_equiv
_atom_site_adp_type
_atom_site_occupancy
_atom_site_symmetry_multiplicity
_atom_site_calc_flag
O1 O 0.90687(14) 0.49271(9) 0.99001(6) 0.0151(3) Uani 1 1 d
O2 O 0.78698(14) 0.53414(9) 0.86173(6) 0.0147(3) Uani 1 1 d
O3 O 0.91859(19) 0.30215(11) 0.71353(9) 0.0364(4) Uani 1 1 d
C1 C 1.0600(2) 0.43864(14) 0.86529(10) 0.0146(3) Uani 1 1 d
H1 H 1.003(2) 0.3681(17) 0.8650(11) 0.018(5) Uiso 1 1 d
C2 C 1.0740(2) 0.47654(13) 0.95505(10) 0.0150(3) Uani 1 1 d
H2 H 1.136(2) 0.5494(15) 0.9577(10) 0.011(4) Uiso 1 1 d
C3 C 0.7989(2) 0.56784(14) 0.94553(9) 0.0150(3) Uani 1 1 d
C4 C 0.9487(2) 0.52490(14) 0.82065(10) 0.0138(3) Uani 1 1 d
H4 H 1.005(2) 0.5955(15) 0.8210(10) 0.003(4) Uiso 1 1 d
C5 C 1.2358(2) 0.42727(18) 0.82515(11) 0.0229(4) Uani 1 1 d
H5A H 1.296(3) 0.498(2) 0.8259(14) 0.044(7) Uiso 1 1 d
H5B H 1.221(3) 0.402(2) 0.7670(14) 0.036(6) Uiso 1 1 d
H5C H 1.308(3) 0.3734(16) 0.8510(11) 0.015(5) Uiso 1 1 d
C6 C 1.1696(2) 0.39556(14) 1.01178(10) 0.0170(3) Uani 1 1 d
H6 H 1.286(2) 0.3840(15) 0.9863(11) 0.016(5) Uiso 1 1 d
C7 C 1.0815(3) 0.28165(15) 1.02026(12) 0.0228(4) Uani 1 1 d
H7A H 0.974(3) 0.2863(18) 1.0456(12) 0.027(5) Uiso 1 1 d
H7B H 1.153(3) 0.2344(18) 1.0563(13) 0.031(6) Uiso 1 1 d
H7C H 1.061(3) 0.2415(19) 0.9691(14) 0.035(6) Uiso 1 1 d
C8 C 1.1992(3) 0.44687(18) 1.09659(12) 0.0253(4) Uani 1 1 d
H8A H 1.099(3) 0.4557(18) 1.1278(14) 0.033(6) Uiso 1 1 d
H8B H 1.253(3) 0.518(2) 1.0931(13) 0.039(6) Uiso 1 1 d
H8C H 1.275(3) 0.3956(19) 1.1297(14) 0.037(6) Uiso 1 1 d
C9 C 0.8578(3) 0.68932(15) 0.95411(12) 0.0214(4) Uani 1 1 d
H9A H 0.962(3) 0.7015(18) 0.9318(12) 0.024(5) Uiso 1 1 d
H9B H 0.861(2) 0.7102(16) 1.0106(12) 0.021(5) Uiso 1 1 d
H9C H 0.786(3) 0.7368(19) 0.9272(12) 0.031(6) Uiso 1 1 d
C10 C 0.6215(2) 0.55198(16) 0.98056(10) 0.0193(4) Uani 1 1 d
H10A H 0.541(3) 0.5965(19) 0.9499(13) 0.028(5) Uiso 1 1 d
H10B H 0.620(2) 0.5752(15) 1.0404(12) 0.017(5) Uiso 1 1 d
H10C H 0.588(3) 0.4725(17) 0.9777(11) 0.019(5) Uiso 1 1 d
C11 C 0.9096(2) 0.50004(14) 0.72963(9) 0.0163(3) Uani 1 1 d
H11 H 1.018(2) 0.4948(15) 0.7036(11) 0.015(4) Uiso 1 1 d
C12 C 0.8077(3) 0.59649(15) 0.69171(11) 0.0220(4) Uani 1 1 d
H12A H 0.787(3) 0.5848(17) 0.6370(13) 0.024(5) Uiso 1 1 d
H12B H 0.876(3) 0.6633(17) 0.6961(12) 0.024(5) Uiso 1 1 d
H12C H 0.706(3) 0.6097(17) 0.7213(13) 0.027(5) Uiso 1 1 d
C13 C 0.8286(2) 0.38449(14) 0.71856(9) 0.0168(3) Uani 1 1 d
C14 C 0.6389(3) 0.37518(17) 0.71179(14) 0.0296(5) Uani 1 1 d
H14A H 0.605(4) 0.421(2) 0.6560(17) 0.063(8) Uiso 1 1 d
H14B H 0.599(3) 0.408(2) 0.7564(15) 0.045(7) Uiso 1 1 d
C15 C 0.5726(3) 0.25607(18) 0.70719(14) 0.0331(5) Uani 1 1 d
H15A H 0.627(3) 0.213(2) 0.6637(15) 0.046(7) Uiso 1 1 d
H15B H 0.453(3) 0.257(2) 0.6975(14) 0.044(7) Uiso 1 1 d
H15C H 0.597(3) 0.215(2) 0.7565(15) 0.040(6) Uiso 1 1 d

loop_
_atom_site_aniso_label
_atom_site_aniso_U_11
_atom_site_aniso_U_22
_atom_site_aniso_U_33
_atom_site_aniso_U_23
_atom_site_aniso_U_13
_atom_site_aniso_U_12
O1 0.0148(5) 0.0158(6) 0.0148(5) 0.0010(4) 0.0004(4) 0.0026(5)
O2 0.0141(6) 0.0174(6) 0.0127(5) -0.0014(4) 0.0003(4) 0.0006(5)
O3 0.0319(8) 0.0226(7) 0.0549(9) -0.0142(7) -0.0111(7) 0.0093(7)
C1 0.0133(8) 0.0134(8) 0.0170(7) -0.0012(6) 0.0018(6) -0.0018(7)
C2 0.0122(7) 0.0143(8) 0.0184(7) -0.0019(6) 0.0012(6) -0.0009(7)
C3 0.0172(8) 0.0148(8) 0.0128(7) -0.0013(6) 0.0004(6) 0.0014(7)
C4 0.0137(8) 0.0125(8) 0.0153(7) 0.0007(6) 0.0043(6) -0.0020(6)
C5 0.0154(9) 0.0279(11) 0.0254(9) 0.0000(8) 0.0040(7) 0.0023(8)
C6 0.0135(8) 0.0180(9) 0.0196(8) 0.0005(7) -0.0015(6) 0.0006(6)
C7 0.0274(10) 0.0161(9) 0.0250(9) 0.0017(7) -0.0044(8) -0.0006(8)
C8 0.0279(10) 0.0233(10) 0.0246(9) -0.0024(8) -0.0091(8) 0.0002(9)
C9 0.0264(10) 0.0158(9) 0.0221(9) -0.0033(7) 0.0009(8) 0.0024(8)
C10 0.0185(9) 0.0218(9) 0.0175(8) 0.0014(7) 0.0022(7) 0.0057(7)
C11 0.0167(8) 0.0181(8) 0.0140(7) 0.0008(6) 0.0045(6) 0.0000(7)
C12 0.0328(11) 0.0169(9) 0.0162(8) 0.0020(7) -0.0002(8) 0.0009(8)
C13 0.0244(9) 0.0151(8) 0.0110(7) -0.0008(6) 0.0004(7) 0.0020(7)
C14 0.0242(10) 0.0234(10) 0.0412(11) -0.0060(9) 0.0050(9) -0.0021(8)
C15 0.0387(13) 0.0302(11) 0.0305(11) 0.0025(9) -0.0026(10) -0.0123(10)

loop_
_atom_type_symbol
_atom_type_description
_atom_type_scat_dispersion_real
_atom_type_scat_dispersion_imag
_atom_type_scat_source
C C 0.0033 0.0016 'International Tables Vol C Tables 4.2.6.8 and 6.1.1.4'
H H 0.0000 0.0000 'International Tables Vol C Tables 4.2.6.8 and 6.1.1.4'
O O 0.0106 0.0060 'International Tables Vol C Tables 4.2.6.8 and 6.1.1.4'

loop_
_geom_angle_atom_site_label_1
_geom_angle_atom_site_label_2
_geom_angle_atom_site_label_3
_geom_angle
C3 O1 C2 114.88(12)
C3 O2 C4 114.22(12)
C5 C1 C4 111.58(14)
C5 C1 C2 111.67(14)
C4 C1 C2 107.22(13)
C5 C1 H1 110.0(12)
C4 C1 H1 108.9(12)
C2 C1 H1 107.3(11)
O1 C2 C6 106.83(13)
O1 C2 C1 110.58(13)
C6 C2 C1 115.15(13)
O1 C2 H2 108.0(10)
C6 C2 H2 106.6(10)
C1 C2 H2 109.4(10)
O2 C3 O1 110.36(12)
O2 C3 C10 105.44(13)
O1 C3 C10 105.86(13)
O2 C3 C9 112.00(13)
O1 C3 C9 111.65(14)
C10 C3 C9 111.19(14)
O2 C4 C1 109.34(12)
O2 C4 C11 106.71(13)
C1 C4 C11 116.16(13)
O2 C4 H4 109.9(10)
C1 C4 H4 109.0(10)
C11 C4 H4 105.6(10)
C1 C5 H5A 110.9(14)
C1 C5 H5B 109.3(14)
H5A C5 H5B 109.2(19)
C1 C5 H5C 113.7(12)
H5A C5 H5C 107.1(18)
H5B C5 H5C 106.5(17)
C7 C6 C8 109.97(15)
C7 C6 C2 113.16(15)
C8 C6 C2 111.59(15)
C7 C6 H6 108.8(10)
C8 C6 H6 106.8(10)
C2 C6 H6 106.2(10)
C6 C7 H7A 113.1(13)
C6 C7 H7B 107.8(13)
H7A C7 H7B 106.2(17)
C6 C7 H7C 115.7(13)
H7A C7 H7C 104.8(18)
H7B C7 H7C 108.9(18)
C6 C8 H8A 114.1(14)
C6 C8 H8B 111.7(13)
H8A C8 H8B 108(2)
C6 C8 H8C 109.3(13)
H8A C8 H8C 105.5(19)
H8B C8 H8C 108.1(19)
C3 C9 H9A 112.8(14)
C3 C9 H9B 110.1(11)
H9A C9 H9B 109.0(17)
C3 C9 H9C 111.1(14)
H9A C9 H9C 105.3(18)
H9B C9 H9C 108.5(17)
C3 C10 H10A 109.7(12)
C3 C10 H10B 109.9(11)
H10A C10 H10B 109.9(16)
C3 C10 H10C 110.2(12)
H10A C10 H10C 109.4(17)
H10B C10 H10C 107.8(15)
C13 C11 C12 114.44(15)
C13 C11 C4 111.67(13)
C12 C11 C4 110.36(14)
C13 C11 H11 105.0(11)
C12 C11 H11 109.6(11)
C4 C11 H11 105.2(11)
C11 C12 H12A 111.9(13)
C11 C12 H12B 107.6(12)
H12A C12 H12B 107.3(17)
C11 C12 H12C 111.1(13)
H12A C12 H12C 111.7(18)
H12B C12 H12C 107.1(17)
O3 C13 C14 120.90(17)
O3 C13 C11 119.84(16)
C14 C13 C11 119.25(15)
C13 C14 C15 114.49(18)
C13 C14 H14A 105.4(15)
C15 C14 H14A 110.3(15)
C13 C14 H14B 105.0(17)
C15 C14 H14B 109.4(17)
H14A C14 H14B 112(2)
C14 C15 H15A 112.2(15)
C14 C15 H15B 109.4(15)
H15A C15 H15B 109(2)
C14 C15 H15C 111.7(14)
H15A C15 H15C 104.9(19)
H15B C15 H15C 110(2)

loop_
_geom_bond_atom_site_label_1
_geom_bond_atom_site_label_2
_geom_bond_distance
O1 C3 1.435(2)
O1 C2 1.4458(19)
O2 C3 1.4325(18)
O2 C4 1.4427(18)
O3 C13 1.215(2)
C1 C5 1.536(2)
C1 C4 1.537(2)
C1 C2 1.541(2)
C1 H1 0.96(2)
C2 C6 1.538(2)
C2 H2 1.000(18)
C3 C10 1.519(2)
C3 C9 1.532(2)
C4 C11 1.550(2)
C4 H4 0.955(18)
C5 H5A 0.97(3)
C5 H5B 1.00(2)
C5 H5C 0.96(2)
C6 C7 1.535(2)
C6 C8 1.536(2)
C6 H6 1.013(19)
C7 H7A 0.94(2)
C7 H7B 0.99(2)
C7 H7C 0.98(2)
C8 H8A 0.94(2)
C8 H8B 0.95(2)
C8 H8C 1.01(2)
C9 H9A 0.91(2)
C9 H9B 0.96(2)
C9 H9C 0.91(2)
C10 H10A 0.97(2)
C10 H10B 1.018(19)
C10 H10C 0.99(2)
C11 C13 1.533(2)
C11 C12 1.535(2)
C11 H11 0.958(19)
C12 H12A 0.92(2)
C12 H12B 0.97(2)
C12 H12C 0.95(2)
C13 C14 1.500(3)
C14 C15 1.519(3)
C14 H14A 1.10(3)
C14 H14B 0.88(2)
C15 H15A 0.98(3)
C15 H15B 0.96(3)
C15 H15C 0.96(2)

loop_
_geom_torsion_atom_site_label_1
_geom_torsion_atom_site_label_2
_geom_torsion_atom_site_label_3
_geom_torsion_atom_site_label_4
_geom_torsion
C3 O1 C2 C6 179.19(12)
C3 O1 C2 C1 -54.81(17)
C5 C1 C2 O1 176.76(14)
C4 C1 C2 O1 54.24(16)
C5 C1 C2 C6 -62.05(19)
C4 C1 C2 C6 175.43(14)
C4 O2 C3 O1 -56.19(17)
C4 O2 C3 C10 -170.07(13)
C4 O2 C3 C9 68.87(18)
C2 O1 C3 O2 53.70(17)
C2 O1 C3 C10 167.31(12)
C2 O1 C3 C9 -71.56(16)
C3 O2 C4 C1 59.33(16)
C3 O2 C4 C11 -174.28(12)
C5 C1 C4 O2 -178.74(13)
C2 C1 C4 O2 -56.17(16)
C5 C1 C4 C11 60.47(19)
C2 C1 C4 C11 -176.96(13)
O1 C2 C6 C7 59.94(18)
C1 C2 C6 C7 -63.3(2)
O1 C2 C6 C8 -64.73(17)
C1 C2 C6 C8 172.06(15)
O2 C4 C11 C13 -66.99(17)
C1 C4 C11 C13 55.20(18)
O2 C4 C11 C12 61.48(17)
C1 C4 C11 C12 -176.33(14)
C12 C11 C13 O3 149.33(16)
C4 C11 C13 O3 -84.39(19)
C12 C11 C13 C14 -29.0(2)
C4 C11 C13 C14 97.26(19)
O3 C13 C14 C15 5.9(3)
C11 C13 C14 C15 -175.78(17)
